data_1573399
loop_
_publ_author_name
'Zhou, Huan'
'Zhang, Yuxuan'
'Zheng, Zhiye'
'Wan, Jun-Hua'
'Zhang, Hui'
'Lin, Kunhua'
'Sessler, Jonathan L.'
'Wang, Hong-Yu'

_publ_section_title
;
 Internally diketopyrrolopyrrole-bridged bis-anthracene macrocycle: A
 multifunctional fluorescent platform
;
_journal_name_full 'Chemical Science'
_journal_paper_doi 10.1039/D4SC06067A
_journal_year 2024
_chemical_formula_sum 'C80 H66 N16 O8'
_chemical_formula_weight 1379.48
_space_group_crystal_system triclinic
_space_group_IT_number 2
_space_group_name_Hall '-P 1'
_space_group_name_H-M_alt 'P -1'
_atom_sites_solution_hydrogens geom
_audit_update_record
;
2022-12-31 deposited with the CCDC.	2024-12-02 downloaded from the CCDC.
;
_cell_angle_alpha 68.402(3)
_cell_angle_beta 79.501(4)
_cell_angle_gamma 69.937(3)
_cell_formula_units_Z 1
_cell_length_a 11.1096(7)
_cell_length_b 11.2145(6)
_cell_length_c 15.2337(9)
_cell_measurement_reflns_used 7039
_cell_measurement_temperature 100.(2)
_cell_measurement_theta_max 66.82
_cell_measurement_theta_min 3.13
_cell_volume 1654.20(17)
_computing_molecular_graphics 'shelXle (C.B. Huebschle, rev 1260)'
_computing_structure_refinement 'SHELXL-2018/3 (Sheldrick, 2018)'
_computing_structure_solution 'SHELXT 2018/2 (Sheldrick, 2018)'
_diffrn_ambient_temperature 100.(2)
_diffrn_measured_fraction_theta_full 0.997
_diffrn_measured_fraction_theta_max 0.997
_diffrn_measurement_device_type 'Bruker D8 VENTURE DUO PHOTON III'
_diffrn_radiation_monochromator 'Helios MX Multilayer Optic'
_diffrn_radiation_type 'Cu K\a'
_diffrn_radiation_wavelength 1.54178
_diffrn_reflns_av_R_equivalents 0.0501
_diffrn_reflns_av_unetI/netI 0.0394
_diffrn_reflns_limit_h_max 13
_diffrn_reflns_limit_h_min -13
_diffrn_reflns_limit_k_max 13
_diffrn_reflns_limit_k_min -13
_diffrn_reflns_limit_l_max 18
_diffrn_reflns_limit_l_min -18
_diffrn_reflns_number 25142
_diffrn_reflns_theta_full 66.81
_diffrn_reflns_theta_max 66.81
_diffrn_reflns_theta_min 3.13
_diffrn_source 'Microfocus sealed tube'
_diffrn_source_type 'Incoatec Ius 3.0'
_exptl_absorpt_coefficient_mu 0.752
_exptl_absorpt_correction_T_max 0.98
_exptl_absorpt_correction_T_min 0.94
_exptl_absorpt_correction_type multi-scan
_exptl_absorpt_process_details
;
;
_exptl_crystal_colour white
_exptl_crystal_density_diffrn 1.385
_exptl_crystal_density_method 'not measured'
_exptl_crystal_description plate
_exptl_crystal_F_000 722
_exptl_crystal_size_max 0.080
_exptl_crystal_size_mid 0.050
_exptl_crystal_size_min 0.020
_refine_diff_density_max 1.178
_refine_diff_density_min -0.687
_refine_ls_extinction_method none
_refine_ls_goodness_of_fit_ref 1.058
_refine_ls_hydrogen_treatment constr
_refine_ls_matrix_type full
_refine_ls_number_parameters 472
_refine_ls_number_reflns 5866
_refine_ls_number_restraints 0
_refine_ls_restrained_S_all 1.058
_refine_ls_R_factor_all 0.0757
_refine_ls_R_factor_gt 0.0650
_refine_ls_shift/su_max 0.000
_refine_ls_shift/su_mean 0.000
_refine_ls_structure_factor_coef Fsqd
_refine_ls_weighting_details 'w=1/[\s^2^(Fo^2^)+(0.1127P)^2^+1.2680P] where P=(Fo^2^+2Fc^2^)/3'
_refine_ls_weighting_scheme calc
_refine_ls_wR_factor_gt 0.1861
_refine_ls_wR_factor_ref 0.1961
_reflns_Friedel_coverage 0.000
_reflns_number_gt 4850
_reflns_number_total 5866
_reflns_threshold_expression 'I > 2\s(I)'
_cod_data_source_file d4sc06067a2.cif
_cod_data_source_block 20220725b
_cod_database_code 1573399

loop_
_space_group_symop_operation_xyz
'x, y, z'
'-x, -y, -z'

loop_
_atom_site_type_symbol
_atom_site_label
_atom_site_fract_x
_atom_site_fract_y
_atom_site_fract_z
_atom_site_U_iso_or_equiv
_atom_site_adp_type
_atom_site_calc_flag
_atom_site_refinement_flags_adp
_atom_site_refinement_flags_occupancy
_atom_site_refinement_flags_posn
_atom_site_occupancy
_atom_site_disorder_assembly
_atom_site_disorder_group
O O1 0.64541(17) 0.76670(17) 0.25333(12) 0.0319(4) Uani d . . . 1 . .
O O2 0.81962(17) 0.30241(17) 0.38121(12) 0.0328(4) Uani d . . . 1 . .
O O3 0.69861(17) 0.63540(18) 0.46434(12) 0.0325(4) Uani d . . . 1 . .
O O4 0.7541(3) 0.0666(3) 0.67898(18) 0.0826(10) Uani d . . . 1 . .
H H4A 0.780032 -0.000213 0.660175 0.124000 Uiso calc U . R 1 . .
N N1 0.3564(2) 0.8282(2) 0.07237(15) 0.0359(5) Uani d . . . 1 . .
N N2 0.4581(2) 0.8024(3) 0.01251(18) 0.0516(7) Uani d . . . 1 . .
N N3 0.5544(2) 0.8189(3) 0.04171(18) 0.0490(7) Uani d . . . 1 . .
N N4 1.1470(2) 0.1277(2) 0.42090(16) 0.0377(5) Uani d . . . 1 . .
N N5 1.2159(2) 0.1142(2) 0.48839(16) 0.0377(5) Uani d . . . 1 . .
N N6 1.1319(2) 0.1373(2) 0.56026(14) 0.0287(5) Uani d . . . 1 . .
N N7 0.63600(19) 0.5289(2) 0.38239(14) 0.0269(4) Uani d . . . 1 . .
N N8 0.7497(5) 0.5301(6) 0.9666(3) 0.1044(15) Uani d . . . 1 . .
C C1 -0.0717(2) 0.8597(3) 0.27674(17) 0.0296(5) Uani d . . . 1 . .
C C2 -0.0564(2) 0.9754(3) 0.20379(17) 0.0297(5) Uani d . . . 1 . .
C C3 -0.1389(3) 1.1079(3) 0.19779(18) 0.0324(6) Uani d . . . 1 . .
H H3 -0.208978 1.118091 0.243439 0.039000 Uiso calc U . R 1 . .
C C4 -0.1200(3) 1.2192(3) 0.12881(19) 0.0376(6) Uani d . . . 1 . .
H H4 -0.176191 1.305867 0.126547 0.045000 Uiso calc U . R 1 . .
C C5 -0.0165(3) 1.2058(3) 0.0605(2) 0.0452(7) Uani d . . . 1 . .
H H5 -0.002389 1.283987 0.013027 0.054000 Uiso calc U . R 1 . .
C C6 0.0634(3) 1.0824(3) 0.0618(2) 0.0436(7) Uani d . . . 1 . .
H H6 0.131600 1.076224 0.014352 0.052000 Uiso calc U . R 1 . .
C C7 0.0477(2) 0.9624(3) 0.13205(17) 0.0330(6) Uani d . . . 1 . .
C C8 0.1321(2) 0.8343(3) 0.13577(18) 0.0340(6) Uani d . . . 1 . .
C C9 0.1211(2) 0.7205(3) 0.21169(19) 0.0326(6) Uani d . . . 1 . .
C C10 0.2128(3) 0.5896(3) 0.2235(2) 0.0402(6) Uani d . . . 1 . .
H H10 0.282406 0.579362 0.177502 0.048000 Uiso calc U . R 1 . .
C C11 0.2022(3) 0.4813(3) 0.2982(2) 0.0439(7) Uani d . . . 1 . .
H H11 0.265519 0.396646 0.304965 0.053000 Uiso calc U . R 1 . .
C C12 0.0979(3) 0.4921(3) 0.3669(2) 0.0408(6) Uani d . . . 1 . .
H H12 0.090756 0.414723 0.418718 0.049000 Uiso calc U . R 1 . .
C C13 0.0077(3) 0.6136(3) 0.35863(19) 0.0348(6) Uani d . . . 1 . .
H H13 -0.062648 0.619397 0.404460 0.042000 Uiso calc U . R 1 . .
C C14 0.0168(2) 0.7325(3) 0.28239(18) 0.0312(5) Uani d . . . 1 . .
C C15 0.2336(3) 0.8195(3) 0.0557(2) 0.0403(6) Uani d . . . 1 . .
H H15A 0.248349 0.731558 0.047944 0.048000 Uiso calc U . R 1 . .
H H15B 0.201463 0.890879 -0.003957 0.048000 Uiso calc U . R 1 . .
C C16 0.3856(3) 0.8625(3) 0.13908(19) 0.0360(6) Uani d . . . 1 . .
H H16 0.330219 0.886682 0.189203 0.043000 Uiso calc U . R 1 . .
C C17 0.5136(3) 0.8552(3) 0.11965(18) 0.0331(6) Uani d . . . 1 . .
C C18 0.5986(3) 0.8803(3) 0.17091(19) 0.0353(6) Uani d . . . 1 . .
H H18A 0.672481 0.900799 0.127758 0.042000 Uiso calc U . R 1 . .
H H18B 0.550677 0.959888 0.190462 0.042000 Uiso calc U . R 1 . .
C C19 0.7400(2) 0.6554(3) 0.24146(18) 0.0297(5) Uani d . . . 1 . .
C C20 0.8373(3) 0.6574(3) 0.16952(19) 0.0356(6) Uani d . . . 1 . .
H H20 0.838784 0.739442 0.120634 0.043000 Uiso calc U . R 1 . .
C C21 0.9320(3) 0.5385(3) 0.17001(19) 0.0382(6) Uani d . . . 1 . .
H H21 0.998436 0.540313 0.120884 0.046000 Uiso calc U . R 1 . .
C C22 0.9329(3) 0.4173(3) 0.23975(19) 0.0342(6) Uani d . . . 1 . .
H H22 0.999646 0.337179 0.239239 0.041000 Uiso calc U . R 1 . .
C C23 0.8348(2) 0.4144(2) 0.31041(17) 0.0284(5) Uani d . . . 1 . .
C C24 0.7380(2) 0.5329(2) 0.31086(17) 0.0270(5) Uani d . . . 1 . .
C C25 0.9177(3) 0.1760(3) 0.39280(19) 0.0341(6) Uani d . . . 1 . .
H H25A 0.955175 0.170280 0.329786 0.041000 Uiso calc U . R 1 . .
H H25B 0.879029 0.102023 0.424300 0.041000 Uiso calc U . R 1 . .
C C26 1.0216(2) 0.1589(2) 0.45005(18) 0.0304(5) Uani d . . . 1 . .
C C27 1.0111(2) 0.1643(3) 0.53966(18) 0.0301(5) Uani d . . . 1 . .
H H27 0.934800 0.183191 0.578678 0.036000 Uiso calc U . R 1 . .
C C28 1.1797(2) 0.1305(3) 0.64727(17) 0.0305(5) Uani d . . . 1 . .
H H28A 1.216432 0.205096 0.632678 0.037000 Uiso calc U . R 1 . .
H H28B 1.248567 0.044608 0.670468 0.037000 Uiso calc U . R 1 . .
C C29 0.5484(2) 0.4576(2) 0.39694(17) 0.0271(5) Uani d . . . 1 . .
C C30 0.4782(2) 0.4629(2) 0.48021(17) 0.0277(5) Uani d . . . 1 . .
C C31 0.6275(2) 0.5775(2) 0.45856(17) 0.0269(5) Uani d . . . 1 . .
C C32 0.5408(2) 0.3913(3) 0.33187(18) 0.0293(5) Uani d . . . 1 . .
C C33 0.5148(2) 0.2683(3) 0.3695(2) 0.0344(6) Uani d . . . 1 . .
H H33 0.502318 0.229170 0.435998 0.041000 Uiso calc U . R 1 . .
C C34 0.5072(3) 0.2028(3) 0.3100(2) 0.0416(7) Uani d . . . 1 . .
H H34 0.490017 0.118755 0.335923 0.050000 Uiso calc U . R 1 . .
C C35 0.5247(3) 0.2598(3) 0.2127(2) 0.0437(7) Uani d . . . 1 . .
H H35 0.521155 0.213987 0.172179 0.052000 Uiso calc U . R 1 . .
C C36 0.5473(3) 0.3829(3) 0.1747(2) 0.0403(7) Uani d . . . 1 . .
H H36 0.556689 0.422784 0.107964 0.048000 Uiso calc U . R 1 . .
C C37 0.5565(2) 0.4491(3) 0.23340(18) 0.0331(6) Uani d . . . 1 . .
H H37 0.573374 0.533298 0.206864 0.040000 Uiso calc U . R 1 . .
C C38 0.7440(4) 0.7633(5) 0.8582(3) 0.0728(11) Uani d . . . 1 . .
H H38A 0.737596 0.765204 0.794354 0.109000 Uiso calc U . R 1 . .
H H38B 0.821885 0.784645 0.859862 0.109000 Uiso calc U . R 1 . .
H H38C 0.668604 0.829968 0.875121 0.109000 Uiso calc U . R 1 . .
C C39 0.7496(4) 0.6369(6) 0.9219(3) 0.0893(17) Uani d . . . 1 . .
C C40 0.6660(4) 0.1730(4) 0.6163(2) 0.0640(10) Uani d . . . 1 . .
H H40A 0.637920 0.251874 0.637094 0.096000 Uiso calc U . R 1 . .
H H40B 0.591487 0.145364 0.616029 0.096000 Uiso calc U . R 1 . .
H H40C 0.707562 0.195633 0.552410 0.096000 Uiso calc U . R 1 . .

loop_
_atom_site_aniso_label
_atom_site_aniso_U_11
_atom_site_aniso_U_22
_atom_site_aniso_U_33
_atom_site_aniso_U_12
_atom_site_aniso_U_13
_atom_site_aniso_U_23
O1 0.0317(9) 0.0297(9) 0.0297(9) -0.0050(7) 0.0001(7) -0.0096(7)
O2 0.0342(9) 0.0296(9) 0.0299(9) -0.0070(7) -0.0022(7) -0.0068(7)
O3 0.0333(9) 0.0370(9) 0.0320(9) -0.0162(8) 0.0022(7) -0.0138(7)
O4 0.090(2) 0.0785(19) 0.0450(14) 0.0338(16) -0.0169(13) -0.0302(13)
N1 0.0299(11) 0.0458(13) 0.0285(11) -0.0065(10) 0.0018(9) -0.0147(10)
N2 0.0342(13) 0.085(2) 0.0394(14) -0.0095(13) 0.0066(10) -0.0364(14)
N3 0.0332(13) 0.0750(18) 0.0382(13) -0.0125(12) 0.0047(10) -0.0249(13)
N4 0.0384(13) 0.0417(12) 0.0294(11) -0.0049(10) 0.0006(9) -0.0159(10)
N5 0.0334(12) 0.0442(13) 0.0326(12) -0.0056(10) 0.0031(9) -0.0176(10)
N6 0.0304(11) 0.0273(10) 0.0264(10) -0.0067(8) 0.0019(8) -0.0104(8)
N7 0.0267(10) 0.0298(10) 0.0250(10) -0.0099(8) 0.0020(8) -0.0103(8)
N8 0.099(3) 0.115(4) 0.062(2) 0.004(3) -0.004(2) -0.022(3)
C1 0.0284(12) 0.0374(13) 0.0270(12) -0.0100(10) -0.0033(10) -0.0141(10)
C2 0.0277(12) 0.0373(13) 0.0259(12) -0.0076(10) -0.0041(10) -0.0135(10)
C3 0.0319(13) 0.0390(14) 0.0271(12) -0.0084(11) -0.0030(10) -0.0133(11)
C4 0.0406(15) 0.0370(14) 0.0334(14) -0.0079(12) -0.0071(11) -0.0108(11)
C5 0.0468(17) 0.0454(16) 0.0344(15) -0.0148(14) -0.0012(12) -0.0029(12)
C6 0.0385(15) 0.0537(18) 0.0309(14) -0.0120(13) 0.0034(11) -0.0097(12)
C7 0.0313(13) 0.0441(15) 0.0241(12) -0.0112(11) -0.0029(10) -0.0114(11)
C8 0.0281(13) 0.0480(15) 0.0302(13) -0.0098(11) -0.0017(10) -0.0196(12)
C9 0.0277(12) 0.0407(14) 0.0347(13) -0.0077(11) -0.0039(10) -0.0200(11)
C10 0.0300(14) 0.0464(16) 0.0490(16) -0.0042(12) -0.0029(12) -0.0277(14)
C11 0.0373(15) 0.0389(15) 0.0565(18) -0.0027(12) -0.0083(13) -0.0224(14)
C12 0.0423(15) 0.0338(14) 0.0475(16) -0.0082(12) -0.0083(13) -0.0153(12)
C13 0.0355(14) 0.0370(14) 0.0356(14) -0.0110(11) -0.0019(11) -0.0164(11)
C14 0.0275(12) 0.0382(14) 0.0318(13) -0.0077(11) -0.0047(10) -0.0165(11)
C15 0.0331(14) 0.0574(17) 0.0324(14) -0.0097(12) 0.0003(11) -0.0219(13)
C16 0.0330(14) 0.0415(14) 0.0304(13) -0.0057(11) 0.0032(10) -0.0160(11)
C17 0.0346(13) 0.0302(12) 0.0262(12) -0.0057(10) 0.0019(10) -0.0057(10)
C18 0.0375(14) 0.0272(12) 0.0342(14) -0.0078(11) -0.0013(11) -0.0047(10)
C19 0.0283(12) 0.0321(13) 0.0280(12) -0.0083(10) -0.0017(10) -0.0098(10)
C20 0.0368(14) 0.0338(13) 0.0304(13) -0.0112(11) 0.0020(11) -0.0057(11)
C21 0.0335(14) 0.0452(15) 0.0312(13) -0.0118(12) 0.0080(11) -0.0122(12)
C22 0.0295(13) 0.0339(13) 0.0350(14) -0.0031(11) -0.0013(10) -0.0130(11)
C23 0.0303(12) 0.0309(12) 0.0245(12) -0.0103(10) -0.0030(9) -0.0083(10)
C24 0.0248(12) 0.0332(12) 0.0239(11) -0.0092(10) -0.0003(9) -0.0106(10)
C25 0.0427(15) 0.0278(12) 0.0303(13) -0.0058(11) -0.0049(11) -0.0110(10)
C26 0.0356(13) 0.0234(11) 0.0302(12) -0.0058(10) -0.0014(10) -0.0096(10)
C27 0.0287(12) 0.0309(12) 0.0302(12) -0.0083(10) 0.0004(10) -0.0112(10)
C28 0.0288(12) 0.0343(13) 0.0290(13) -0.0092(10) -0.0013(10) -0.0119(10)
C29 0.0260(12) 0.0263(11) 0.0268(12) -0.0061(9) -0.0010(9) -0.0082(9)
C30 0.0282(12) 0.0279(12) 0.0262(12) -0.0079(10) -0.0007(9) -0.0092(9)
C31 0.0289(12) 0.0258(11) 0.0246(12) -0.0063(10) -0.0003(9) -0.0090(9)
C32 0.0245(12) 0.0352(13) 0.0299(13) -0.0066(10) -0.0001(9) -0.0154(10)
C33 0.0314(13) 0.0347(13) 0.0390(14) -0.0079(11) -0.0017(11) -0.0164(11)
C34 0.0368(15) 0.0398(15) 0.0558(18) -0.0097(12) -0.0030(13) -0.0259(13)
C35 0.0354(15) 0.0580(18) 0.0497(17) -0.0058(13) -0.0020(12) -0.0392(15)
C36 0.0312(14) 0.0581(18) 0.0330(14) -0.0061(12) -0.0015(11) -0.0238(13)
C37 0.0277(12) 0.0424(14) 0.0300(13) -0.0082(11) 0.0005(10) -0.0160(11)
C38 0.057(2) 0.085(3) 0.085(3) -0.021(2) 0.009(2) -0.045(2)
C39 0.059(2) 0.093(3) 0.051(2) 0.018(2) 0.0082(18) 0.006(2)
C40 0.066(2) 0.057(2) 0.0410(18) 0.0118(17) -0.0043(16) -0.0130(15)

loop_
_atom_type_symbol
_atom_type_description
_atom_type_scat_dispersion_real
_atom_type_scat_dispersion_imag
_atom_type_scat_source
C C 0.0181 0.0091 'International Tables Vol C Tables 4.2.6.8 and 6.1.1.4'
H H 0.0000 0.0000 'International Tables Vol C Tables 4.2.6.8 and 6.1.1.4'
N N 0.0311 0.0180 'International Tables Vol C Tables 4.2.6.8 and 6.1.1.4'
O O 0.0492 0.0322 'International Tables Vol C Tables 4.2.6.8 and 6.1.1.4'

loop_
_geom_angle_atom_site_label_1
_geom_angle_atom_site_label_2
_geom_angle_atom_site_label_3
_geom_angle_site_symmetry_1
_geom_angle_site_symmetry_3
_geom_angle
_geom_angle_publ_flag
C19 O1 C18 . . 118.9(2) ?
C23 O2 C25 . . 119.6(2) ?
C40 O4 H4A . . 109.500000 ?
C16 N1 N2 . . 110.9(2) ?
C16 N1 C15 . . 130.3(2) ?
N2 N1 C15 . . 118.8(2) ?
N3 N2 N1 . . 107.1(2) ?
N2 N3 C17 . . 109.1(2) ?
N5 N4 C26 . . 109.3(2) ?
N4 N5 N6 . . 106.4(2) ?
C27 N6 N5 . . 111.1(2) ?
C27 N6 C28 . . 129.3(2) ?
N5 N6 C28 . . 119.6(2) ?
C29 N7 C24 . . 125.0(2) ?
C29 N7 C31 . . 111.98(19) ?
C24 N7 C31 . . 122.02(19) ?
C2 C1 C14 . . 120.3(2) ?
C2 C1 C28 . 2_666 120.9(2) ?
C14 C1 C28 . 2_666 118.8(2) ?
C1 C2 C3 . . 122.6(2) ?
C1 C2 C7 . . 119.5(2) ?
C3 C2 C7 . . 117.9(2) ?
C4 C3 C2 . . 121.9(2) ?
C4 C3 H3 . . 119.000000 ?
C2 C3 H3 . . 119.000000 ?
C3 C4 C5 . . 119.8(3) ?
C3 C4 H4 . . 120.100000 ?
C5 C4 H4 . . 120.100000 ?
C6 C5 C4 . . 120.8(3) ?
C6 C5 H5 . . 119.600000 ?
C4 C5 H5 . . 119.600000 ?
C5 C6 C7 . . 121.8(3) ?
C5 C6 H6 . . 119.100000 ?
C7 C6 H6 . . 119.100000 ?
C8 C7 C6 . . 122.3(2) ?
C8 C7 C2 . . 119.9(2) ?
C6 C7 C2 . . 117.7(2) ?
C9 C8 C7 . . 120.3(2) ?
C9 C8 C15 . . 119.8(2) ?
C7 C8 C15 . . 119.8(2) ?
C8 C9 C14 . . 119.9(2) ?
C8 C9 C10 . . 122.3(3) ?
C14 C9 C10 . . 117.8(3) ?
C11 C10 C9 . . 121.5(3) ?
C11 C10 H10 . . 119.200000 ?
C9 C10 H10 . . 119.200000 ?
C10 C11 C12 . . 120.8(3) ?
C10 C11 H11 . . 119.600000 ?
C12 C11 H11 . . 119.600000 ?
C13 C12 C11 . . 120.0(3) ?
C13 C12 H12 . . 120.000000 ?
C11 C12 H12 . . 120.000000 ?
C12 C13 C14 . . 121.4(3) ?
C12 C13 H13 . . 119.300000 ?
C14 C13 H13 . . 119.300000 ?
C1 C14 C13 . . 121.6(2) ?
C1 C14 C9 . . 120.0(2) ?
C13 C14 C9 . . 118.4(2) ?
N1 C15 C8 . . 112.6(2) ?
N1 C15 H15A . . 109.100000 ?
C8 C15 H15A . . 109.100000 ?
N1 C15 H15B . . 109.100000 ?
C8 C15 H15B . . 109.100000 ?
H15A C15 H15B . . 107.800000 ?
N1 C16 C17 . . 105.2(2) ?
N1 C16 H16 . . 127.400000 ?
C17 C16 H16 . . 127.400000 ?
N3 C17 C16 . . 107.8(3) ?
N3 C17 C18 . . 122.8(2) ?
C16 C17 C18 . . 129.4(2) ?
O1 C18 C17 . . 112.1(2) ?
O1 C18 H18A . . 109.200000 ?
C17 C18 H18A . . 109.200000 ?
O1 C18 H18B . . 109.200000 ?
C17 C18 H18B . . 109.200000 ?
H18A C18 H18B . . 107.900000 ?
O1 C19 C20 . . 125.4(2) ?
O1 C19 C24 . . 115.4(2) ?
C20 C19 C24 . . 119.2(2) ?
C21 C20 C19 . . 119.2(2) ?
C21 C20 H20 . . 120.400000 ?
C19 C20 H20 . . 120.400000 ?
C22 C21 C20 . . 122.0(2) ?
C22 C21 H21 . . 119.000000 ?
C20 C21 H21 . . 119.000000 ?
C21 C22 C23 . . 118.9(2) ?
C21 C22 H22 . . 120.600000 ?
C23 C22 H22 . . 120.600000 ?
O2 C23 C22 . . 125.7(2) ?
O2 C23 C24 . . 114.3(2) ?
C22 C23 C24 . . 120.0(2) ?
C23 C24 C19 . . 120.6(2) ?
C23 C24 N7 . . 119.8(2) ?
C19 C24 N7 . . 119.6(2) ?
O2 C25 C26 . . 111.8(2) ?
O2 C25 H25A . . 109.300000 ?
C26 C25 H25A . . 109.300000 ?
O2 C25 H25B . . 109.300000 ?
C26 C25 H25B . . 109.300000 ?
H25A C25 H25B . . 107.900000 ?
N4 C26 C27 . . 108.2(2) ?
N4 C26 C25 . . 123.4(2) ?
C27 C26 C25 . . 128.4(2) ?
N6 C27 C26 . . 105.0(2) ?
N6 C27 H27 . . 127.500000 ?
C26 C27 H27 . . 127.500000 ?
N6 C28 C1 . 2_666 110.5(2) ?
N6 C28 H28A . . 109.600000 ?
C1 C28 H28A 2_666 . 109.600000 ?
N6 C28 H28B . . 109.600000 ?
C1 C28 H28B 2_666 . 109.600000 ?
H28A C28 H28B . . 108.100000 ?
C30 C29 N7 . . 107.0(2) ?
C30 C29 C32 . . 129.6(2) ?
N7 C29 C32 . . 123.4(2) ?
C29 C30 C30 . 2_666 109.4(3) ?
C29 C30 C31 . 2_666 142.2(2) ?
C30 C30 C31 2_666 2_666 108.4(3) ?
O3 C31 N7 . . 123.9(2) ?
O3 C31 C30 . 2_666 132.9(2) ?
N7 C31 C30 . 2_666 103.1(2) ?
C33 C32 C37 . . 119.2(2) ?
C33 C32 C29 . . 118.8(2) ?
C37 C32 C29 . . 122.0(2) ?
C34 C33 C32 . . 120.2(3) ?
C34 C33 H33 . . 119.900000 ?
C32 C33 H33 . . 119.900000 ?
C35 C34 C33 . . 120.1(3) ?
C35 C34 H34 . . 119.900000 ?
C33 C34 H34 . . 119.900000 ?
C36 C35 C34 . . 120.1(3) ?
C36 C35 H35 . . 120.000000 ?
C34 C35 H35 . . 120.000000 ?
C35 C36 C37 . . 120.4(3) ?
C35 C36 H36 . . 119.800000 ?
C37 C36 H36 . . 119.800000 ?
C36 C37 C32 . . 119.8(3) ?
C36 C37 H37 . . 120.100000 ?
C32 C37 H37 . . 120.100000 ?
C39 C38 H38A . . 109.500000 ?
C39 C38 H38B . . 109.500000 ?
H38A C38 H38B . . 109.500000 ?
C39 C38 H38C . . 109.500000 ?
H38A C38 H38C . . 109.500000 ?
H38B C38 H38C . . 109.500000 ?
N8 C39 C38 . . 172.4(6) ?
O4 C40 H40A . . 109.500000 ?
O4 C40 H40B . . 109.500000 ?
H40A C40 H40B . . 109.500000 ?
O4 C40 H40C . . 109.500000 ?
H40A C40 H40C . . 109.500000 ?
H40B C40 H40C . . 109.500000 ?

loop_
_geom_bond_atom_site_label_1
_geom_bond_atom_site_label_2
_geom_bond_site_symmetry_2
_geom_bond_distance
_geom_bond_publ_flag
O1 C19 . 1.376(3) ?
O1 C18 . 1.441(3) ?
O2 C23 . 1.361(3) ?
O2 C25 . 1.433(3) ?
O3 C31 . 1.214(3) ?
O4 C40 . 1.412(4) ?
O4 H4A . 0.840000 ?
N1 C16 . 1.334(4) ?
N1 N2 . 1.337(3) ?
N1 C15 . 1.474(4) ?
N2 N3 . 1.321(4) ?
N3 C17 . 1.347(4) ?
N4 N5 . 1.326(3) ?
N4 C26 . 1.348(4) ?
N5 N6 . 1.344(3) ?
N6 C27 . 1.340(3) ?
N6 C28 . 1.483(3) ?
N7 C29 . 1.400(3) ?
N7 C24 . 1.423(3) ?
N7 C31 . 1.429(3) ?
N8 C39 . 1.138(7) ?
C1 C2 . 1.403(4) ?
C1 C14 . 1.410(4) ?
C1 C28 2_666 1.513(3) ?
C2 C3 . 1.433(4) ?
C2 C7 . 1.447(4) ?
C3 C4 . 1.357(4) ?
C3 H3 . 0.950000 ?
C4 C5 . 1.410(4) ?
C4 H4 . 0.950000 ?
C5 C6 . 1.359(5) ?
C5 H5 . 0.950000 ?
C6 C7 . 1.421(4) ?
C6 H6 . 0.950000 ?
C7 C8 . 1.408(4) ?
C8 C9 . 1.397(4) ?
C8 C15 . 1.519(4) ?
C9 C14 . 1.437(4) ?
C9 C10 . 1.439(4) ?
C10 C11 . 1.348(5) ?
C10 H10 . 0.950000 ?
C11 C12 . 1.417(4) ?
C11 H11 . 0.950000 ?
C12 C13 . 1.363(4) ?
C12 H12 . 0.950000 ?
C13 C14 . 1.430(4) ?
C13 H13 . 0.950000 ?
C15 H15A . 0.990000 ?
C15 H15B . 0.990000 ?
C16 C17 . 1.378(4) ?
C16 H16 . 0.950000 ?
C17 C18 . 1.482(4) ?
C18 H18A . 0.990000 ?
C18 H18B . 0.990000 ?
C19 C20 . 1.392(4) ?
C19 C24 . 1.396(3) ?
C20 C21 . 1.385(4) ?
C20 H20 . 0.950000 ?
C21 C22 . 1.381(4) ?
C21 H21 . 0.950000 ?
C22 C23 . 1.385(4) ?
C22 H22 . 0.950000 ?
C23 C24 . 1.395(4) ?
C25 C26 . 1.490(4) ?
C25 H25A . 0.990000 ?
C25 H25B . 0.990000 ?
C26 C27 . 1.371(4) ?
C27 H27 . 0.950000 ?
C28 H28A . 0.990000 ?
C28 H28B . 0.990000 ?
C29 C30 . 1.373(3) ?
C29 C32 . 1.469(3) ?
C30 C30 2_666 1.429(5) ?
C30 C31 2_666 1.452(3) ?
C32 C33 . 1.394(4) ?
C32 C37 . 1.403(4) ?
C33 C34 . 1.389(4) ?
C33 H33 . 0.950000 ?
C34 C35 . 1.388(5) ?
C34 H34 . 0.950000 ?
C35 C36 . 1.378(5) ?
C35 H35 . 0.950000 ?
C36 C37 . 1.392(4) ?
C36 H36 . 0.950000 ?
C37 H37 . 0.950000 ?
C38 C39 . 1.381(7) ?
C38 H38A . 0.980000 ?
C38 H38B . 0.980000 ?
C38 H38C . 0.980000 ?
C40 H40A . 0.980000 ?
C40 H40B . 0.980000 ?
C40 H40C . 0.980000 ?

loop_
_geom_hbond_atom_site_label_D
_geom_hbond_atom_site_label_H
_geom_hbond_atom_site_label_A
_geom_hbond_site_symmetry_A
_geom_hbond_distance_DH
_geom_hbond_distance_HA
_geom_hbond_distance_DA
_geom_hbond_angle_DHA
_geom_hbond_publ_flag
O4 H4A N4 2_756 0.84 2.09 2.908(4) 164.6 ?
C16 H16 O4 2_666 0.95 2.22 3.152(4) 165.8 ?
C25 H25B N6 2_756 0.99 2.65 3.535(3) 149.0 ?
C28 H28A O3 2_766 0.99 2.23 3.150(3) 153.8 ?
C38 H38C N3 1_556 0.98 2.60 3.298(5) 128.1 ?
